data_1543640
loop_
_publ_author_name
'Zhang, Lai-Bin'
'Lv, Jie-Li'
'Liu, Jun-Wei'

_publ_section_title
;
 Phthalide Derivatives with Anticoagulation Activities from Angelica
 sinensis.
;
_journal_issue 7
_journal_name_full 'Journal of natural products'
_journal_page_first 1857
_journal_page_last 1861
_journal_paper_doi 10.1021/acs.jnatprod.6b00080
_journal_volume 79
_journal_year 2016
_chemical_formula_moiety 'C25 H32 O7'
_chemical_formula_sum 'C25 H32 O7'
_chemical_formula_weight 444.50
_chemical_name_systematic
;
 ?
;
_space_group_crystal_system triclinic
_space_group_IT_number 2
_space_group_name_Hall '-P 1'
_space_group_name_H-M_alt 'P -1'
_symmetry_space_group_name_Hall '-P 1'
_symmetry_space_group_name_H-M 'P -1'
_atom_sites_solution_hydrogens geom
_atom_sites_solution_primary direct
_audit_creation_date 2015-10-22
_audit_creation_method
;
Olex2 1.2
(compiled 2014.07.22 svn.r2960 for OlexSys, GUI svn.r4862)
;
_cell_angle_alpha 80.379(10)
_cell_angle_beta 69.257(7)
_cell_angle_gamma 70.505(7)
_cell_formula_units_Z 2
_cell_length_a 10.1553(17)
_cell_length_b 10.4128(17)
_cell_length_c 12.5099(19)
_cell_measurement_reflns_used 6549
_cell_measurement_temperature 293(2)
_cell_measurement_theta_max 69.076
_cell_measurement_theta_min 4.511
_cell_volume 1164.4(3)
_computing_cell_refinement 'SAINT v7.68A (Bruker, 2009)'
_computing_data_reduction 'SAINT v7.68A (Bruker, 2009)'
_computing_molecular_graphics 'Olex2 (Dolomanov et al., 2009)'
_computing_publication_material 'Olex2 (Dolomanov et al., 2009)'
_computing_structure_refinement 'XL (Sheldrick, 2008)'
_computing_structure_solution 'ShelXS (Sheldrick, 2008)'
_diffrn_ambient_temperature 293(2)
_diffrn_measured_fraction_theta_full 0.948
_diffrn_measured_fraction_theta_max 0.921
_diffrn_measurement_device_type 'Bruker APEX-II CCD'
_diffrn_measurement_method '\f and \w scans'
_diffrn_radiation_monochromator graphite
_diffrn_radiation_type CuK\a
_diffrn_radiation_wavelength 1.54178
_diffrn_reflns_av_R_equivalents 0.0235
_diffrn_reflns_av_unetI/netI 0.0297
_diffrn_reflns_Laue_measured_fraction_full 0.948
_diffrn_reflns_Laue_measured_fraction_max 0.921
_diffrn_reflns_limit_h_max 12
_diffrn_reflns_limit_h_min -12
_diffrn_reflns_limit_k_max 12
_diffrn_reflns_limit_k_min -12
_diffrn_reflns_limit_l_max 15
_diffrn_reflns_limit_l_min -15
_diffrn_reflns_number 9709
_diffrn_reflns_point_group_measured_fraction_full 0.948
_diffrn_reflns_point_group_measured_fraction_max 0.921
_diffrn_reflns_theta_full 67.679
_diffrn_reflns_theta_max 69.983
_diffrn_reflns_theta_min 3.784
_diffrn_standards_number 0
_exptl_absorpt_coefficient_mu 0.755
_exptl_absorpt_correction_T_max 0.7533
_exptl_absorpt_correction_T_min 0.6412
_exptl_absorpt_correction_type multi-scan
_exptl_absorpt_process_details
;
SADABS-2008/1 (Bruker,2008) was used for absorption correction.
wR2(int) was 0.0674 before and 0.0354 after correction.
The Ratio of minimum to maximum transmission is 0.8512.
The \l/2 correction factor is 0.0015.
;
_exptl_crystal_colour colourless
_exptl_crystal_density_diffrn 1.268
_exptl_crystal_description block
_exptl_crystal_F_000 476
_exptl_crystal_size_max 0.32
_exptl_crystal_size_mid 0.28
_exptl_crystal_size_min 0.25
_refine_diff_density_max 0.313
_refine_diff_density_min -0.227
_refine_diff_density_rms 0.049
_refine_ls_extinction_coef 0.0097(10)
_refine_ls_extinction_expression Fc^*^=kFc[1+0.001xFc^2^\l^3^/sin(2\q)]^-1/4^
_refine_ls_extinction_method SHELXL
_refine_ls_goodness_of_fit_ref 1.060
_refine_ls_hydrogen_treatment constr
_refine_ls_matrix_type full
_refine_ls_number_parameters 293
_refine_ls_number_reflns 4086
_refine_ls_number_restraints 0
_refine_ls_restrained_S_all 1.060
_refine_ls_R_factor_all 0.0502
_refine_ls_R_factor_gt 0.0470
_refine_ls_shift/su_max 0.002
_refine_ls_shift/su_mean 0.000
_refine_ls_structure_factor_coef Fsqd
_refine_ls_weighting_details 'w=1/[\s^2^(Fo^2^)+(0.0811P)^2^+0.3194P] where P=(Fo^2^+2Fc^2^)/3'
_refine_ls_weighting_scheme calc
_refine_ls_wR_factor_gt 0.1364
_refine_ls_wR_factor_ref 0.1445
_reflns_Friedel_coverage 0.000
_reflns_number_gt 3778
_reflns_number_total 4086
_reflns_threshold_expression 'I > 2\s(I)'
_cod_data_source_file np6b00080_si_003.cif
_cod_data_source_block cu_dm15786_0m
_cod_depositor_comments 'Adding full bibliography for 1543640--1543641.cif.'
_cod_database_code 1543640
_shelxl_version_number 2014-3
_shelx_space_group_comment
;
The symmetry employed for this shelxl refinement is uniquely defined
by the following loop, which should always be used as a source of
symmetry information in preference to the above space-group names.
They are only intended as comments.
;
_olex2_refinement_description
;
1. Fixed Uiso
 At 1.2 times of:
  All C(H) groups, All C(H,H) groups
 At 1.5 times of:
  All C(H,H,H) groups
2.a Ternary CH refined with riding coordinates:
 C6(H6), C8(H8), C6'(H6')
2.b Secondary CH2 refined with riding coordinates:
 C4(H4A,H4B), C5(H5A,H5B), C9(H9A,H9B), C10(H10A,H10B), C4'(H4'A,H4'B),
 C5'(H5'A,H5'B), C8'(H8'A,H8'B), C9'(H9'A,H9'B), C10'(H10C,H10D)
2.c Aromatic/amide H refined with riding coordinates:
 C7(H7), C7'(H7')
2.d Idealised Me refined as rotating group:
 C11(H11A,H11B,H11C), C2'(H2'A,H2'B,H2'C), C11'(H11D,H11E,H11F)
;
_olex2_submission_special_instructions 'No special instructions were received'

loop_
_space_group_symop_operation_xyz
'x, y, z'
'-x, -y, -z'

loop_
_atom_site_label
_atom_site_type_symbol
_atom_site_fract_x
_atom_site_fract_y
_atom_site_fract_z
_atom_site_U_iso_or_equiv
_atom_site_adp_type
_atom_site_occupancy
_atom_site_site_symmetry_order
_atom_site_calc_flag
_atom_site_refinement_flags_posn
O1 O 0.62434(15) 0.58263(16) 0.20891(11) 0.0595(4) Uani 1 1 d .
O2 O 0.48667(11) 0.46467(11) 0.33987(9) 0.0396(3) Uani 1 1 d .
O3 O 0.16638(12) 0.58297(12) 0.30972(9) 0.0467(3) Uani 1 1 d .
O4 O 0.11991(15) 0.68422(14) 0.22092(11) 0.0578(4) Uani 1 1 d .
O5 O 0.59903(14) 0.28558(12) 0.15451(10) 0.0511(3) Uani 1 1 d .
O6 O 0.3767(2) 0.07314(16) 0.21894(14) 0.0755(5) Uani 1 1 d .
O7 O 0.2287(2) 0.00539(16) 0.38296(15) 0.0764(5) Uani 1 1 d .
C1 C 0.52159(18) 0.53826(17) 0.23872(13) 0.0426(4) Uani 1 1 d .
C3 C 0.37020(16) 0.40396(15) 0.35326(12) 0.0359(3) Uani 1 1 d .
C4 C 0.26808(18) 0.40070(18) 0.18188(14) 0.0437(4) Uani 1 1 d .
H4A H 0.1909 0.3610 0.2291 0.052 Uiso 1 1 calc R
H4B H 0.3545 0.3279 0.1455 0.052 Uiso 1 1 calc R
C5 C 0.2157(2) 0.5037(2) 0.09059(16) 0.0550(5) Uani 1 1 d .
H5A H 0.2793 0.4749 0.0146 0.066 Uiso 1 1 calc R
H5B H 0.1160 0.5079 0.0981 0.066 Uiso 1 1 calc R
C6 C 0.2202(2) 0.6433(2) 0.10699(15) 0.0529(4) Uani 1 1 d .
H6 H 0.1893 0.7096 0.0485 0.063 Uiso 1 1 calc R
C7 C 0.3684(2) 0.64215(19) 0.10456(15) 0.0498(4) Uani 1 1 d .
H7 H 0.4243 0.6948 0.0535 0.060 Uiso 1 1 calc R
C8 C 0.25227(17) 0.43246(17) 0.47433(13) 0.0397(4) Uani 1 1 d .
H8 H 0.1561 0.4516 0.4640 0.048 Uiso 1 1 calc R
C9 C 0.24574(17) 0.55797(18) 0.52736(13) 0.0431(4) Uani 1 1 d .
H9A H 0.3260 0.5344 0.5589 0.052 Uiso 1 1 calc R
H9B H 0.2592 0.6298 0.4679 0.052 Uiso 1 1 calc R
C10 C 0.1008(2) 0.6105(3) 0.62098(19) 0.0675(6) Uani 1 1 d .
H10A H 0.0213 0.6347 0.5886 0.081 Uiso 1 1 calc R
H10B H 0.0870 0.5373 0.6790 0.081 Uiso 1 1 calc R
C11 C 0.0894(3) 0.7316(3) 0.6774(2) 0.0827(8) Uani 1 1 d .
H11A H 0.1061 0.8038 0.6205 0.124 Uiso 1 1 calc GR
H11B H 0.1620 0.7066 0.7157 0.124 Uiso 1 1 calc GR
H11C H -0.0073 0.7621 0.7321 0.124 Uiso 1 1 calc GR
C1' C 0.3174(2) 0.07991(18) 0.32091(18) 0.0560(5) Uani 1 1 d .
C2' C 0.2052(4) -0.0855(3) 0.3204(3) 0.1023(10) Uani 1 1 d .
H2'A H 0.1576 -0.0330 0.2663 0.153 Uiso 1 1 calc GR
H2'B H 0.1440 -0.1370 0.3729 0.153 Uiso 1 1 calc GR
H2'C H 0.2985 -0.1467 0.2804 0.153 Uiso 1 1 calc GR
C3' C 0.57128(18) 0.20248(17) 0.23273(14) 0.0450(4) Uani 1 1 d .
C4' C 0.5346(2) 0.20582(19) 0.43743(15) 0.0494(4) Uani 1 1 d .
H4'A H 0.5789 0.1077 0.4414 0.059 Uiso 1 1 calc R
H4'B H 0.6132 0.2481 0.4131 0.059 Uiso 1 1 calc R
C5' C 0.4310(2) 0.2518(2) 0.55582(15) 0.0555(5) Uani 1 1 d .
H5'A H 0.4545 0.3253 0.5764 0.067 Uiso 1 1 calc R
H5'B H 0.4422 0.1766 0.6124 0.067 Uiso 1 1 calc R
C6' C 0.2724(2) 0.30074(19) 0.55312(14) 0.0495(4) Uani 1 1 d .
H6' H 0.2018 0.3171 0.6304 0.059 Uiso 1 1 calc R
C7' C 0.2474(2) 0.19677(19) 0.49901(16) 0.0523(4) Uani 1 1 d .
H7' H 0.1758 0.1533 0.5379 0.063 Uiso 1 1 calc R
C8' C 0.6708(2) 0.0566(2) 0.22473(18) 0.0613(5) Uani 1 1 d .
H8'A H 0.6153 -0.0022 0.2753 0.074 Uiso 1 1 calc R
H8'B H 0.7517 0.0496 0.2516 0.074 Uiso 1 1 calc R
C9' C 0.7338(3) 0.0054(2) 0.1050(2) 0.0742(6) Uani 1 1 d .
H9'A H 0.6537 0.0200 0.0749 0.089 Uiso 1 1 calc R
H9'B H 0.7978 0.0579 0.0558 0.089 Uiso 1 1 calc R
C10' C 0.8197(4) -0.1434(3) 0.1023(2) 0.0929(9) Uani 1 1 d .
H10C H 0.8986 -0.1580 0.1337 0.111 Uiso 1 1 calc R
H10D H 0.7552 -0.1958 0.1508 0.111 Uiso 1 1 calc R
C11' C 0.8845(4) -0.1950(4) -0.0154(3) 0.1237(14) Uani 1 1 d .
H11D H 0.9539 -0.1482 -0.0625 0.186 Uiso 1 1 calc GR
H11E H 0.8073 -0.1789 -0.0478 0.186 Uiso 1 1 calc GR
H11F H 0.9338 -0.2911 -0.0115 0.186 Uiso 1 1 calc GR
C3A C 0.30509(16) 0.47845(16) 0.25495(13) 0.0373(3) Uani 1 1 d .
C7A C 0.40901(17) 0.55548(16) 0.18537(13) 0.0404(4) Uani 1 1 d .
C3A' C 0.45007(17) 0.24540(16) 0.34692(13) 0.0409(4) Uani 1 1 d .
C7A' C 0.33401(19) 0.17041(17) 0.39160(15) 0.0466(4) Uani 1 1 d .

loop_
_atom_site_aniso_label
_atom_site_aniso_U_11
_atom_site_aniso_U_22
_atom_site_aniso_U_33
_atom_site_aniso_U_23
_atom_site_aniso_U_13
_atom_site_aniso_U_12
O1 0.0630(8) 0.0792(9) 0.0475(7) 0.0055(6) -0.0130(6) -0.0446(7)
O2 0.0419(6) 0.0470(6) 0.0336(5) 0.0006(5) -0.0119(4) -0.0196(5)
O3 0.0459(6) 0.0480(6) 0.0369(6) -0.0033(5) -0.0124(5) -0.0028(5)
O4 0.0572(7) 0.0536(7) 0.0482(7) -0.0009(6) -0.0202(6) 0.0042(6)
O5 0.0558(7) 0.0460(7) 0.0398(6) -0.0001(6) -0.0080(5) -0.0094(5)
O6 0.1054(12) 0.0651(9) 0.0649(10) -0.0158(8) -0.0263(9) -0.0320(9)
O7 0.1028(12) 0.0606(9) 0.0870(11) -0.0004(8) -0.0348(9) -0.0482(9)
C1 0.0481(8) 0.0461(9) 0.0338(7) -0.0024(7) -0.0082(6) -0.0196(7)
C3 0.0389(7) 0.0392(8) 0.0318(7) -0.0005(6) -0.0107(6) -0.0158(6)
C4 0.0443(8) 0.0492(9) 0.0403(8) -0.0062(7) -0.0152(6) -0.0136(7)
C5 0.0553(10) 0.0688(12) 0.0436(9) -0.0041(9) -0.0229(8) -0.0140(8)
C6 0.0582(10) 0.0557(10) 0.0392(9) 0.0044(8) -0.0202(7) -0.0085(8)
C7 0.0593(10) 0.0483(9) 0.0378(8) 0.0042(7) -0.0138(7) -0.0161(8)
C8 0.0409(8) 0.0482(9) 0.0322(7) -0.0014(7) -0.0095(6) -0.0188(6)
C9 0.0435(8) 0.0510(9) 0.0360(8) -0.0061(7) -0.0092(6) -0.0176(7)
C10 0.0535(11) 0.0816(14) 0.0650(12) -0.0306(11) 0.0028(9) -0.0277(10)
C11 0.0620(13) 0.0967(18) 0.0826(16) -0.0491(14) 0.0066(11) -0.0256(12)
C1' 0.0678(11) 0.0395(9) 0.0661(12) -0.0014(9) -0.0278(10) -0.0169(8)
C2' 0.148(3) 0.0690(16) 0.129(3) -0.0064(16) -0.064(2) -0.0604(18)
C3' 0.0474(9) 0.0422(9) 0.0422(9) -0.0008(7) -0.0143(7) -0.0099(7)
C4' 0.0548(10) 0.0494(9) 0.0463(9) 0.0087(8) -0.0233(8) -0.0162(7)
C5' 0.0723(12) 0.0566(11) 0.0419(9) 0.0092(8) -0.0271(8) -0.0209(9)
C6' 0.0598(10) 0.0552(10) 0.0331(8) 0.0031(7) -0.0082(7) -0.0264(8)
C7' 0.0576(10) 0.0498(10) 0.0511(10) 0.0060(8) -0.0121(8) -0.0279(8)
C8' 0.0645(11) 0.0465(10) 0.0560(11) -0.0006(9) -0.0131(9) -0.0031(8)
C9' 0.0837(15) 0.0570(12) 0.0620(13) -0.0091(11) -0.0158(11) -0.0012(10)
C10' 0.110(2) 0.0680(15) 0.0806(17) -0.0185(14) -0.0330(15) 0.0084(14)
C11' 0.140(3) 0.097(2) 0.111(3) -0.051(2) -0.047(2) 0.023(2)
C3A 0.0379(7) 0.0387(8) 0.0323(7) -0.0037(6) -0.0096(6) -0.0088(6)
C7A 0.0458(8) 0.0402(8) 0.0331(7) -0.0021(6) -0.0091(6) -0.0138(6)
C3A' 0.0455(8) 0.0393(8) 0.0371(8) 0.0024(7) -0.0139(6) -0.0131(6)
C7A' 0.0543(9) 0.0396(8) 0.0484(9) 0.0027(7) -0.0178(7) -0.0181(7)

loop_
_atom_type_symbol
_atom_type_description
_atom_type_scat_dispersion_real
_atom_type_scat_dispersion_imag
_atom_type_scat_source
C C 0.0181 0.0091 'International Tables Vol C Tables 4.2.6.8 and 6.1.1.4'
H H 0.0000 0.0000 'International Tables Vol C Tables 4.2.6.8 and 6.1.1.4'
O O 0.0492 0.0322 'International Tables Vol C Tables 4.2.6.8 and 6.1.1.4'

loop_
_geom_angle_atom_site_label_1
_geom_angle_atom_site_label_2
_geom_angle_atom_site_label_3
_geom_angle
C1 O2 C3 113.22(11)
C3A O3 O4 109.74(10)
C6 O4 O3 110.00(11)
C1' O7 C2' 116.1(2)
O1 C1 O2 121.79(15)
O1 C1 C7A 130.29(16)
O2 C1 C7A 107.81(13)
O2 C3 C8 109.38(11)
O2 C3 C3A 103.73(11)
O2 C3 C3A' 104.89(11)
C8 C3 C3A 111.85(12)
C8 C3 C3A' 108.77(12)
C3A C3 C3A' 117.64(12)
H4A C4 H4B 108.5
C5 C4 H4A 110.3
C5 C4 H4B 110.3
C3A C4 H4A 110.3
C3A C4 H4B 110.3
C3A C4 C5 107.31(14)
C4 C5 H5A 109.9
C4 C5 H5B 109.9
H5A C5 H5B 108.3
C6 C5 C4 108.95(14)
C6 C5 H5A 109.9
C6 C5 H5B 109.9
O4 C6 C5 108.04(15)
O4 C6 H6 110.0
O4 C6 C7 105.92(14)
C5 C6 H6 110.0
C7 C6 C5 112.78(16)
C7 C6 H6 110.0
C6 C7 H7 124.9
C7A C7 C6 110.25(15)
C7A C7 H7 124.9
C3 C8 H8 106.4
C9 C8 C3 114.38(12)
C9 C8 H8 106.4
C9 C8 C6' 113.44(13)
C6' C8 C3 109.36(13)
C6' C8 H8 106.4
C8 C9 H9A 109.2
C8 C9 H9B 109.2
H9A C9 H9B 107.9
C10 C9 C8 112.21(14)
C10 C9 H9A 109.2
C10 C9 H9B 109.2
C9 C10 H10A 108.6
C9 C10 H10B 108.6
H10A C10 H10B 107.6
C11 C10 C9 114.51(17)
C11 C10 H10A 108.6
C11 C10 H10B 108.6
C10 C11 H11A 109.5
C10 C11 H11B 109.5
C10 C11 H11C 109.5
H11A C11 H11B 109.5
H11A C11 H11C 109.5
H11B C11 H11C 109.5
O6 C1' O7 123.29(18)
O6 C1' C7A' 124.35(18)
O7 C1' C7A' 112.35(18)
O7 C2' H2'A 109.5
O7 C2' H2'B 109.5
O7 C2' H2'C 109.5
H2'A C2' H2'B 109.5
H2'A C2' H2'C 109.5
H2'B C2' H2'C 109.5
O5 C3' C8' 119.68(16)
O5 C3' C3A' 121.36(15)
C8' C3' C3A' 118.42(15)
H4'A C4' H4'B 108.0
C5' C4' H4'A 109.4
C5' C4' H4'B 109.4
C5' C4' C3A' 111.32(14)
C3A' C4' H4'A 109.4
C3A' C4' H4'B 109.4
C4' C5' H5'A 110.0
C4' C5' H5'B 110.0
C4' C5' C6' 108.59(14)
H5'A C5' H5'B 108.4
C6' C5' H5'A 110.0
C6' C5' H5'B 110.0
C8 C6' H6' 110.8
C5' C6' C8 108.75(14)
C5' C6' H6' 110.8
C7' C6' C8 106.21(14)
C7' C6' C5' 109.29(16)
C7' C6' H6' 110.8
C6' C7' H7' 122.1
C7A' C7' C6' 115.89(15)
C7A' C7' H7' 122.1
C3' C8' H8'A 108.8
C3' C8' H8'B 108.8
C3' C8' C9' 113.97(17)
H8'A C8' H8'B 107.7
C9' C8' H8'A 108.8
C9' C8' H8'B 108.8
C8' C9' H9'A 109.1
C8' C9' H9'B 109.1
H9'A C9' H9'B 107.8
C10' C9' C8' 112.4(2)
C10' C9' H9'A 109.1
C10' C9' H9'B 109.1
C9' C10' H10C 109.0
C9' C10' H10D 109.0
H10C C10' H10D 107.8
C11' C10' C9' 113.1(2)
C11' C10' H10C 109.0
C11' C10' H10D 109.0
C10' C11' H11D 109.5
C10' C11' H11E 109.5
C10' C11' H11F 109.5
H11D C11' H11E 109.5
H11D C11' H11F 109.5
H11E C11' H11F 109.5
O3 C3A C3 106.18(11)
O3 C3A C4 106.19(12)
O3 C3A C7A 105.37(12)
C4 C3A C3 121.51(13)
C7A C3A C3 103.86(12)
C7A C3A C4 112.55(13)
C1 C7A C3A 109.85(13)
C7 C7A C1 132.70(16)
C7 C7A C3A 116.00(15)
C3' C3A' C3 114.51(13)
C3' C3A' C4' 104.37(13)
C4' C3A' C3 106.24(13)
C7A' C3A' C3 108.87(13)
C7A' C3A' C3' 117.02(14)
C7A' C3A' C4' 104.68(13)
C1' C7A' C3A' 122.78(16)
C7' C7A' C1' 123.66(17)
C7' C7A' C3A' 113.54(15)

loop_
_geom_bond_atom_site_label_1
_geom_bond_atom_site_label_2
_geom_bond_distance
O1 C1 1.196(2)
O2 C1 1.3614(19)
O2 C3 1.4663(17)
O3 O4 1.4887(17)
O3 C3A 1.4767(18)
O4 C6 1.461(2)
O5 C3' 1.213(2)
O6 C1' 1.205(3)
O7 C1' 1.336(2)
O7 C2' 1.448(3)
C1 C7A 1.466(2)
C3 C8 1.563(2)
C3 C3A 1.570(2)
C3 C3A' 1.579(2)
C4 H4A 0.9700
C4 H4B 0.9700
C4 C5 1.542(2)
C4 C3A 1.525(2)
C5 H5A 0.9700
C5 H5B 0.9700
C5 C6 1.519(3)
C6 H6 0.9800
C6 C7 1.491(3)
C7 H7 0.9300
C7 C7A 1.322(2)
C8 H8 0.9800
C8 C9 1.534(2)
C8 C6' 1.549(2)
C9 H9A 0.9700
C9 H9B 0.9700
C9 C10 1.514(2)
C10 H10A 0.9700
C10 H10B 0.9700
C10 C11 1.499(3)
C11 H11A 0.9600
C11 H11B 0.9600
C11 H11C 0.9600
C1' C7A' 1.480(2)
C2' H2'A 0.9600
C2' H2'B 0.9600
C2' H2'C 0.9600
C3' C8' 1.515(2)
C3' C3A' 1.535(2)
C4' H4'A 0.9700
C4' H4'B 0.9700
C4' C5' 1.526(3)
C4' C3A' 1.577(2)
C5' H5'A 0.9700
C5' H5'B 0.9700
C5' C6' 1.530(3)
C6' H6' 0.9800
C6' C7' 1.498(3)
C7' H7' 0.9300
C7' C7A' 1.334(3)
C8' H8'A 0.9700
C8' H8'B 0.9700
C8' C9' 1.515(3)
C9' H9'A 0.9700
C9' H9'B 0.9700
C9' C10' 1.503(3)
C10' H10C 0.9700
C10' H10D 0.9700
C10' C11' 1.493(4)
C11' H11D 0.9600
C11' H11E 0.9600
C11' H11F 0.9600
C3A C7A 1.482(2)
C3A' C7A' 1.521(2)

loop_
_geom_torsion_atom_site_label_1
_geom_torsion_atom_site_label_2
_geom_torsion_atom_site_label_3
_geom_torsion_atom_site_label_4
_geom_torsion
O1 C1 C7A C7 -15.3(3)
O1 C1 C7A C3A 179.38(18)
O2 C1 C7A C7 160.89(18)
O2 C1 C7A C3A -4.43(17)
O2 C3 C8 C9 24.26(18)
O2 C3 C8 C6' -104.21(14)
O2 C3 C3A O3 -101.55(13)
O2 C3 C3A C4 137.21(13)
O2 C3 C3A C7A 9.29(14)
O2 C3 C3A' C3' -62.10(15)
O2 C3 C3A' C4' 52.54(14)
O2 C3 C3A' C7A' 164.79(12)
O3 O4 C6 C5 59.57(17)
O3 O4 C6 C7 -61.52(17)
O3 C3A C7A C1 108.06(14)
O3 C3A C7A C7 -59.97(17)
O4 O3 C3A C3 163.50(11)
O4 O3 C3A C4 -65.89(15)
O4 O3 C3A C7A 53.72(15)
O4 C6 C7 C7A 59.47(19)
O5 C3' C8' C9' -35.5(3)
O5 C3' C3A' C3 -1.4(2)
O5 C3' C3A' C4' -117.08(18)
O5 C3' C3A' C7A' 127.80(18)
O6 C1' C7A' C7' 166.6(2)
O6 C1' C7A' C3A' -11.7(3)
O7 C1' C7A' C7' -13.5(3)
O7 C1' C7A' C3A' 168.14(16)
C1 O2 C3 C8 -132.57(13)
C1 O2 C3 C3A -13.09(15)
C1 O2 C3 C3A' 110.91(13)
C3 O2 C1 O1 -172.10(15)
C3 O2 C1 C7A 11.31(17)
C3 C8 C9 C10 159.95(16)
C3 C8 C6' C5' 55.89(17)
C3 C8 C6' C7' -61.63(16)
C3 C3A C7A C1 -3.38(16)
C3 C3A C7A C7 -171.41(14)
C3 C3A' C7A' C1' 119.84(17)
C3 C3A' C7A' C7' -58.68(19)
C4 C5 C6 O4 -61.15(18)
C4 C5 C6 C7 55.6(2)
C4 C3A C7A C1 -136.64(14)
C4 C3A C7A C7 55.32(19)
C5 C4 C3A O3 61.96(16)
C5 C4 C3A C3 -176.81(13)
C5 C4 C3A C7A -52.84(17)
C5 C6 C7 C7A -58.5(2)
C6 C7 C7A C1 -162.69(17)
C6 C7 C7A C3A 1.9(2)
C8 C3 C3A O3 16.23(16)
C8 C3 C3A C4 -105.01(15)
C8 C3 C3A C7A 127.07(13)
C8 C3 C3A' C3' -179.04(12)
C8 C3 C3A' C4' -64.40(15)
C8 C3 C3A' C7A' 47.85(16)
C8 C9 C10 C11 178.9(2)
C8 C6' C7' C7A' 57.1(2)
C9 C8 C6' C5' -73.11(17)
C9 C8 C6' C7' 169.38(14)
C2' O7 C1' O6 -0.6(3)
C2' O7 C1' C7A' 179.5(2)
C3' C8' C9' C10' -174.4(2)
C3' C3A' C7A' C1' -11.9(2)
C3' C3A' C7A' C7' 169.53(16)
C4' C5' C6' C8 -67.15(19)
C4' C5' C6' C7' 48.4(2)
C4' C3A' C7A' C1' -126.88(17)
C4' C3A' C7A' C7' 54.59(19)
C5' C4' C3A' C3 54.29(18)
C5' C4' C3A' C3' 175.67(14)
C5' C4' C3A' C7A' -60.83(18)
C5' C6' C7' C7A' -60.0(2)
C6' C8 C9 C10 -73.7(2)
C6' C7' C7A' C1' -174.63(17)
C6' C7' C7A' C3A' 3.9(2)
C8' C3' C3A' C3 170.20(16)
C8' C3' C3A' C4' 54.5(2)
C8' C3' C3A' C7A' -60.6(2)
C8' C9' C10' C11' -179.1(3)
C3A O3 O4 C6 3.94(17)
C3A C3 C8 C9 -90.08(15)
C3A C3 C8 C6' 141.45(13)
C3A C3 C3A' C3' 52.52(18)
C3A C3 C3A' C4' 167.16(12)
C3A C3 C3A' C7A' -80.60(16)
C3A C4 C5 C6 -0.01(19)
C3A' C3 C8 C9 138.30(14)
C3A' C3 C8 C6' 9.83(16)
C3A' C3 C3A O3 143.19(13)
C3A' C3 C3A C4 22.0(2)
C3A' C3 C3A C7A -105.97(14)
C3A' C3' C8' C9' 152.84(19)
C3A' C4' C5' C6' 9.4(2)
